data_2210811
loop_
_publ_author_name
'Liang, Zu-Pei'
'Li, Jian'

_publ_section_title
;
 2-(Hydroxymethyl)isoindoline-1,3-dione
;
_journal_coeditor_code WN2060
_journal_issue 10
_journal_name_full 'Acta Crystallographica Section E'
_journal_page_first o4276
_journal_page_last o4277
_journal_paper_doi 10.1107/S1600536806034994
_journal_volume 62
_journal_year 2006
_chemical_formula_iupac 'C9 H7 N O3'
_chemical_formula_moiety 'C9 H7 N O3'
_chemical_formula_sum 'C9 H7 N O3'
_chemical_formula_weight 177.16
_chemical_melting_point .415E-305
_chemical_name_systematic
;
2-(hydroxymethyl)isoindoline-1,3-dione
;
_space_group_IT_number 14
_symmetry_cell_setting monoclinic
_symmetry_space_group_name_Hall '-P 2ybc'
_symmetry_space_group_name_H-M 'P 1 21/c 1'
_atom_sites_solution_hydrogens geom
_atom_sites_solution_primary direct
_atom_sites_solution_secondary difmap
_cell_angle_alpha 90.00
_cell_angle_beta 117.066(3)
_cell_angle_gamma 90.00
_cell_formula_units_Z 4
_cell_length_a 11.324(2)
_cell_length_b 6.6040(14)
_cell_length_c 11.862(2)
_cell_measurement_reflns_used 1807
_cell_measurement_temperature 294(2)
_cell_measurement_theta_max 26.21
_cell_measurement_theta_min 3.45
_cell_volume 789.9(3)
_computing_cell_refinement 'SAINT (Bruker, 1997)'
_computing_data_collection 'SMART (Bruker, 1997)'
_computing_data_reduction SAINT
_computing_molecular_graphics 'SHELXTL (Bruker, 1997)'
_computing_publication_material SHELXTL
_computing_structure_refinement 'SHELXL97 (Sheldrick, 1997)'
_computing_structure_solution 'SHELXS97 (Sheldrick, 1997)'
_diffrn_ambient_temperature 294(2)
_diffrn_measured_fraction_theta_full 0.986
_diffrn_measured_fraction_theta_max 0.986
_diffrn_measurement_device_type 'Bruker SMART CCD area-detector'
_diffrn_measurement_method '\f and \w'
_diffrn_radiation_monochromator graphite
_diffrn_radiation_source 'fine-focus sealed tube'
_diffrn_radiation_type MoK\a
_diffrn_radiation_wavelength 0.71073
_diffrn_reflns_av_R_equivalents 0.0244
_diffrn_reflns_av_sigmaI/netI 0.0262
_diffrn_reflns_limit_h_max 14
_diffrn_reflns_limit_h_min -11
_diffrn_reflns_limit_k_max 7
_diffrn_reflns_limit_k_min -8
_diffrn_reflns_limit_l_max 14
_diffrn_reflns_limit_l_min -13
_diffrn_reflns_number 4040
_diffrn_reflns_theta_full 26.37
_diffrn_reflns_theta_max 26.37
_diffrn_reflns_theta_min 2.02
_diffrn_standards_number 0
_exptl_absorpt_coefficient_mu 0.114
_exptl_absorpt_correction_T_max 0.9842
_exptl_absorpt_correction_T_min 0.9666
_exptl_absorpt_correction_type multi-scan
_exptl_absorpt_process_details '(SADABS; Bruker, 1997)'
_exptl_crystal_colour colourless
_exptl_crystal_density_diffrn 1.490
_exptl_crystal_density_method 'not measured'
_exptl_crystal_description block
_exptl_crystal_F_000 368
_exptl_crystal_size_max 0.30
_exptl_crystal_size_mid 0.24
_exptl_crystal_size_min 0.14
_refine_diff_density_max 0.204
_refine_diff_density_min -0.165
_refine_ls_extinction_coef 0.048(6)
_refine_ls_extinction_expression Fc^*^=kFc[1+0.001xFc^2^\l^3^/sin(2\q)]^-1/4^
_refine_ls_extinction_method SHELXL97
_refine_ls_goodness_of_fit_ref 0.996
_refine_ls_hydrogen_treatment constr
_refine_ls_matrix_type full
_refine_ls_number_parameters 120
_refine_ls_number_reflns 1596
_refine_ls_number_restraints 0
_refine_ls_restrained_S_all 0.996
_refine_ls_R_factor_all 0.0480
_refine_ls_R_factor_gt 0.0339
_refine_ls_shift/su_max 0.000
_refine_ls_shift/su_mean 0.000
_refine_ls_structure_factor_coef Fsqd
_refine_ls_weighting_details 'calc w=1/[\s^2^(Fo^2^)+(0.0657P)^2^+0.1081P] where P=(Fo^2^+2Fc^2^)/3'
_refine_ls_weighting_scheme calc
_refine_ls_wR_factor_gt 0.0958
_refine_ls_wR_factor_ref 0.1071
_reflns_number_gt 1234
_reflns_number_total 1596
_reflns_threshold_expression I>2\s(I)
_cod_data_source_file wn2060.cif
_cod_data_source_block I
_cod_depositor_comments
;
The following automatic conversions were performed:
'_symmetry_cell_setting' value 'Monoclinic' changed to 'monoclinic'
according to '/home/saulius/struct/CIF-dictionaries/cif_core.dic'
dictionary named 'cif_core.dic' version 2.4.1 from 2010-06-29.

Automatic conversion script
Id: cif_fix_enum 1527 2010-12-29 10:47:43Z saulius 

The following automatic conversions were performed:

'_symmetry_cell_setting' value 'Monoclinic' changed to 'monoclinic'
according to /home/saulius/struct/CIF-dictionaries/cif_core.dic
dictionary named 'cif_core.dic' version 2.4.1 from 2010-06-29.

Automatic conversion script
Id: cif_fix_values 1715 2011-07-08 13:25:40Z adriana 
;
_cod_original_sg_symbol_Hall '-p 2ybc'
_cod_original_sg_symbol_H-M 'P 21/c'
_cod_database_code 2210811
_cod_database_fobs_code 2210811

loop_
_symmetry_equiv_pos_as_xyz
'x, y, z'
'-x, y+1/2, -z+1/2'
'-x, -y, -z'
'x, -y-1/2, z-1/2'

loop_
_atom_site_type_symbol
_atom_site_label
_atom_site_fract_x
_atom_site_fract_y
_atom_site_fract_z
_atom_site_U_iso_or_equiv
_atom_site_adp_type
_atom_site_calc_flag
_atom_site_refinement_flags
_atom_site_occupancy
N N1 0.17071(11) 0.25190(18) 0.70354(11) 0.0330(3) Uani d . 1
O O1 0.30651(11) 0.22146(18) 0.91826(10) 0.0493(3) Uani d . 1
O O2 0.06783(10) 0.19774(17) 0.48864(9) 0.0431(3) Uani d . 1
O O3 -0.01267(10) 0.37689(17) 0.72717(10) 0.0422(3) Uani d . 1
H H3 0.0129 0.3486 0.8020 0.063 Uiso calc R 1
C C1 0.26590(14) 0.1567(2) 0.81165(13) 0.0335(4) Uani d . 1
C C2 0.30458(13) -0.0295(2) 0.76688(13) 0.0314(4) Uani d . 1
C C3 0.39417(14) -0.1795(2) 0.83422(15) 0.0380(4) Uani d . 1
H H3A 0.4425 -0.1739 0.9219 0.046 Uiso calc R 1
C C4 0.40905(16) -0.3391(2) 0.76532(16) 0.0439(4) Uani d . 1
H H4 0.4689 -0.4422 0.8075 0.053 Uiso calc R 1
C C5 0.33612(16) -0.3469(2) 0.63471(17) 0.0456(4) Uani d . 1
H H5 0.3475 -0.4561 0.5910 0.055 Uiso calc R 1
C C6 0.24635(15) -0.1953(3) 0.56741(15) 0.0405(4) Uani d . 1
H H6 0.1975 -0.2008 0.4798 0.049 Uiso calc R 1
C C7 0.23288(13) -0.0367(2) 0.63608(13) 0.0319(4) Uani d . 1
C C8 0.14586(14) 0.1454(2) 0.59437(13) 0.0320(4) Uani d . 1
C C9 0.09596(15) 0.4293(2) 0.70758(14) 0.0370(4) Uani d . 1
H H9A 0.1540 0.5182 0.7752 0.044 Uiso calc R 1
H H9B 0.0651 0.5028 0.6284 0.044 Uiso calc R 1

loop_
_atom_site_aniso_label
_atom_site_aniso_U_11
_atom_site_aniso_U_22
_atom_site_aniso_U_33
_atom_site_aniso_U_12
_atom_site_aniso_U_13
_atom_site_aniso_U_23
N1 0.0352(7) 0.0320(7) 0.0298(7) 0.0047(5) 0.0130(5) 0.0025(5)
O1 0.0536(7) 0.0532(7) 0.0311(6) 0.0064(6) 0.0106(5) -0.0046(5)
O2 0.0450(6) 0.0511(7) 0.0285(6) 0.0099(5) 0.0127(5) 0.0078(5)
O3 0.0396(6) 0.0467(7) 0.0409(6) 0.0045(5) 0.0188(5) 0.0015(5)
C1 0.0315(7) 0.0365(8) 0.0293(7) -0.0003(6) 0.0110(6) 0.0013(6)
C2 0.0254(7) 0.0348(8) 0.0330(8) 0.0005(6) 0.0125(6) 0.0025(6)
C3 0.0290(7) 0.0441(9) 0.0370(8) 0.0046(7) 0.0117(6) 0.0067(7)
C4 0.0360(8) 0.0417(9) 0.0550(10) 0.0115(7) 0.0217(8) 0.0098(8)
C5 0.0461(9) 0.0415(9) 0.0561(11) 0.0055(7) 0.0292(8) -0.0039(8)
C6 0.0396(8) 0.0472(9) 0.0352(8) 0.0029(7) 0.0175(7) -0.0024(7)
C7 0.0270(7) 0.0367(8) 0.0323(8) 0.0014(6) 0.0139(6) 0.0026(6)
C8 0.0299(7) 0.0371(8) 0.0303(7) 0.0004(6) 0.0148(6) 0.0042(6)
C9 0.0434(8) 0.0311(8) 0.0376(8) 0.0063(6) 0.0193(7) 0.0037(6)

loop_
_atom_type_symbol
_atom_type_description
_atom_type_scat_dispersion_real
_atom_type_scat_dispersion_imag
_atom_type_scat_source
C C 0.0033 0.0016 'International Tables Vol C Tables 4.2.6.8 and 6.1.1.4'
H H 0.0000 0.0000 'International Tables Vol C Tables 4.2.6.8 and 6.1.1.4'
N N 0.0061 0.0033 'International Tables Vol C Tables 4.2.6.8 and 6.1.1.4'
O O 0.0106 0.0060 'International Tables Vol C Tables 4.2.6.8 and 6.1.1.4'

loop_
_geom_angle_atom_site_label_1
_geom_angle_atom_site_label_2
_geom_angle_atom_site_label_3
_geom_angle
C8 N1 C1 111.97(12)
C8 N1 C9 124.36(12)
C1 N1 C9 123.31(12)
C9 O3 H3 109.5
O1 C1 N1 124.69(14)
O1 C1 C2 129.32(14)
N1 C1 C2 105.98(12)
C3 C2 C7 121.62(14)
C3 C2 C1 130.25(13)
C7 C2 C1 108.13(12)
C2 C3 C4 117.19(14)
C2 C3 H3A 121.4
C4 C3 H3A 121.4
C5 C4 C3 121.03(14)
C5 C4 H4 119.5
C3 C4 H4 119.5
C4 C5 C6 121.53(15)
C4 C5 H5 119.2
C6 C5 H5 119.2
C7 C6 C5 117.17(14)
C7 C6 H6 121.4
C5 C6 H6 121.4
C6 C7 C2 121.45(13)
C6 C7 C8 130.70(13)
C2 C7 C8 107.83(12)
O2 C8 N1 124.44(14)
O2 C8 C7 129.47(14)
N1 C8 C7 106.09(11)
O3 C9 N1 112.03(12)
O3 C9 H9A 109.2
N1 C9 H9A 109.2
O3 C9 H9B 109.2
N1 C9 H9B 109.2
H9A C9 H9B 107.9

loop_
_geom_bond_atom_site_label_1
_geom_bond_atom_site_label_2
_geom_bond_distance
N1 C8 1.3855(18)
N1 C1 1.3942(18)
N1 C9 1.4586(19)
O1 C1 1.2100(18)
O2 C8 1.2103(17)
O3 C9 1.3953(19)
O3 H3 0.8200
C1 C2 1.483(2)
C2 C3 1.382(2)
C2 C7 1.386(2)
C3 C4 1.390(2)
C3 H3A 0.9300
C4 C5 1.386(2)
C4 H4 0.9300
C5 C6 1.391(2)
C5 H5 0.9300
C6 C7 1.377(2)
C6 H6 0.9300
C7 C8 1.489(2)
C9 H9A 0.9700
C9 H9B 0.9700

loop_
_geom_hbond_atom_site_label_D
_geom_hbond_atom_site_label_H
_geom_hbond_atom_site_label_A
_geom_hbond_site_symmetry_A
_geom_hbond_distance_DH
_geom_hbond_distance_HA
_geom_hbond_distance_DA
_geom_hbond_angle_DHA
O3 H3 O2 4_566 0.82 2.03 2.8497(16) 175

loop_
_geom_torsion_atom_site_label_1
_geom_torsion_atom_site_label_2
_geom_torsion_atom_site_label_3
_geom_torsion_atom_site_label_4
_geom_torsion
C8 N1 C1 O1 178.60(14)
C9 N1 C1 O1 -8.1(2)
C8 N1 C1 C2 -0.50(16)
C9 N1 C1 C2 172.82(12)
O1 C1 C2 C3 1.5(3)
N1 C1 C2 C3 -179.43(14)
O1 C1 C2 C7 -178.56(16)
N1 C1 C2 C7 0.49(16)
C7 C2 C3 C4 -0.4(2)
C1 C2 C3 C4 179.56(14)
C2 C3 C4 C5 -0.4(2)
C3 C4 C5 C6 0.6(2)
C4 C5 C6 C7 0.0(2)
C5 C6 C7 C2 -0.7(2)
C5 C6 C7 C8 -179.09(15)
C3 C2 C7 C6 0.9(2)
C1 C2 C7 C6 -178.98(13)
C3 C2 C7 C8 179.63(13)
C1 C2 C7 C8 -0.30(15)
C1 N1 C8 O2 -179.58(14)
C9 N1 C8 O2 7.2(2)
C1 N1 C8 C7 0.32(16)
C9 N1 C8 C7 -172.92(13)
C6 C7 C8 O2 -1.6(3)
C2 C7 C8 O2 179.90(15)
C6 C7 C8 N1 178.52(15)
C2 C7 C8 N1 0.00(15)
C8 N1 C9 O3 89.89(16)
C1 N1 C9 O3 -82.60(17)

loop_
_cod_related_entry_id
_cod_related_entry_database
_cod_related_entry_code
1 ChemSpider 8051
